data_7031022
loop_
_publ_author_name
'Wei, Liguo'
'Yang, Yulin'
'Fan, Ruiqing'
'Na, Yong'
'Wang, Ping'
'Dong, Yuwei'
'Yang, Bin'
'Cao, Wenwu'

_publ_section_title
;
 N,N'-Bis((6-methoxylpyridin-2-yl)methylene)-p-phenylenediimine based
 d(10) transition metal complexes and their utilization in co-sensitized
 solar cells.
;
_journal_issue 29
_journal_name_full 'Dalton transactions (Cambridge, England : 2003)'
_journal_page_first 11361
_journal_page_last 11370
_journal_paper_doi 10.1039/c4dt00437j
_journal_volume 43
_journal_year 2014
_chemical_formula_sum 'C15 H16 Cl2 Hg N4 O'
_chemical_formula_weight 539.81
_chemical_name_systematic
; 
 ? 
;
_space_group_IT_number 2
_symmetry_cell_setting triclinic
_symmetry_space_group_name_Hall '-P 1'
_symmetry_space_group_name_H-M 'P -1'
_atom_sites_solution_hydrogens geom
_atom_sites_solution_primary direct
_atom_sites_solution_secondary difmap
_audit_creation_method SHELXL-97
_cell_angle_alpha 99.83(3)
_cell_angle_beta 95.31(3)
_cell_angle_gamma 108.01(3)
_cell_formula_units_Z 2
_cell_length_a 7.5770(15)
_cell_length_b 9.3950(19)
_cell_length_c 13.630(3)
_cell_measurement_reflns_used 8876
_cell_measurement_temperature 293(2)
_cell_measurement_theta_max 27.48
_cell_measurement_theta_min 3.03
_cell_volume 898.2(4)
_computing_cell_refinement 'Bruker SMART'
_computing_data_collection 'Bruker SMART'
_computing_data_reduction 'Bruker SAINT'
_computing_molecular_graphics SHELXP-97
_computing_publication_material SHELXTL
_computing_structure_refinement 'SHELXL-97 (Sheldrick, 1997)'
_computing_structure_solution 'SHELXS-97 (Sheldrick, 1997)'
_diffrn_ambient_temperature 293(2)
_diffrn_measured_fraction_theta_full 0.989
_diffrn_measured_fraction_theta_max 0.989
_diffrn_measurement_device_type 'Bruker Smart APEX CCD area detector'
_diffrn_measurement_method 'phi and omega scans'
_diffrn_radiation_monochromator graphite
_diffrn_radiation_source 'fine-focus sealed tube'
_diffrn_radiation_type MoK\a
_diffrn_radiation_wavelength 0.71073
_diffrn_reflns_av_R_equivalents 0.0550
_diffrn_reflns_av_sigmaI/netI 0.0769
_diffrn_reflns_limit_h_max 9
_diffrn_reflns_limit_h_min -9
_diffrn_reflns_limit_k_max 12
_diffrn_reflns_limit_k_min -12
_diffrn_reflns_limit_l_max 17
_diffrn_reflns_limit_l_min -17
_diffrn_reflns_number 8876
_diffrn_reflns_theta_full 27.48
_diffrn_reflns_theta_max 27.48
_diffrn_reflns_theta_min 3.03
_diffrn_standards_decay_% 0
_diffrn_standards_interval_count 0
_diffrn_standards_interval_time 0
_diffrn_standards_number 0
_exptl_absorpt_coefficient_mu 8.873
_exptl_absorpt_correction_T_max 0.5124
_exptl_absorpt_correction_T_min 0.4311
_exptl_absorpt_correction_type multi-scan
_exptl_absorpt_process_details SADABS
_exptl_crystal_colour red
_exptl_crystal_density_diffrn 1.996
_exptl_crystal_density_method 'not measured'
_exptl_crystal_description block
_exptl_crystal_F_000 512
_exptl_crystal_size_max 0.11
_exptl_crystal_size_mid 0.11
_exptl_crystal_size_min 0.09
_refine_diff_density_max 0.910
_refine_diff_density_min -1.548
_refine_diff_density_rms 0.160
_refine_ls_extinction_method none
_refine_ls_goodness_of_fit_ref 0.963
_refine_ls_hydrogen_treatment mixed
_refine_ls_matrix_type full
_refine_ls_number_parameters 209
_refine_ls_number_reflns 4072
_refine_ls_number_restraints 0
_refine_ls_restrained_S_all 0.963
_refine_ls_R_factor_all 0.0866
_refine_ls_R_factor_gt 0.0505
_refine_ls_shift/su_max 0.039
_refine_ls_shift/su_mean 0.001
_refine_ls_structure_factor_coef Fsqd
_refine_ls_weighting_details 'calc w=1/[\s^2^(Fo^2^)+(0.1000P)^2^+0.0000P] where P=(Fo^2^+2Fc^2^)/3'
_refine_ls_weighting_scheme calc
_refine_ls_wR_factor_gt 0.1367
_refine_ls_wR_factor_ref 0.1666
_reflns_number_gt 2646
_reflns_number_total 4072
_reflns_threshold_expression >2sigma(I)
_cod_data_source_file c4dt00437j1.cif
_cod_data_source_block z
_cod_depositor_comments
;
The following automatic conversions were performed:

'_symmetry_cell_setting' value 'Triclinic' changed to 'triclinic'
according to
/usr/data/users/saulius/crontab/automatic-downloads/rss-feeds/RSC/lib/dictionaries/cif_core.dic
dictionary named 'cif_core.dic' version 2.4.2 from 2011-04-26.

Automatic conversion script
Id: cif_fix_values 2281 2013-09-26 08:29:07Z andrius 

 Adding full bibliography for 7031021--7031022.cif.
;
_cod_original_cell_volume 898.2(3)
_cod_original_sg_symbol_H-M 'P-1   '
_cod_database_code 7031022

loop_
_symmetry_equiv_pos_as_xyz
'x, y, z'
'-x, -y, -z'

loop_
_atom_site_label
_atom_site_type_symbol
_atom_site_fract_x
_atom_site_fract_y
_atom_site_fract_z
_atom_site_U_iso_or_equiv
_atom_site_adp_type
_atom_site_occupancy
_atom_site_symmetry_multiplicity
_atom_site_calc_flag
_atom_site_refinement_flags
Hg1 Hg 0.32916(6) -0.06209(5) 0.71078(3) 0.0644(2) Uani 1 1 d .
O1 O 0.6378(12) 0.2107(9) 0.8753(6) 0.076(2) Uani 1 1 d .
N1 N 0.5127(10) 0.1846(9) 0.7166(7) 0.0513(18) Uani 1 1 d .
N2 N 0.2650(11) -0.0091(9) 0.5508(6) 0.0472(17) Uani 1 1 d .
N3 N -0.2397(15) -0.4487(12) 0.2330(8) 0.080(3) Uani 1 1 d .
H3A H -0.3026 -0.5382 0.2411 0.096 Uiso 1 1 calc R
H3B H -0.2515 -0.4256 0.1749 0.096 Uiso 1 1 calc R
N4 N 0.260(3) 0.3229(19) 0.9658(11) 0.124(5) Uani 1 1 d .
C1 C 0.4920(14) 0.2309(11) 0.6293(8) 0.055(2) Uani 1 1 d .
C2 C 0.5964(16) 0.3778(14) 0.6218(9) 0.066(3) Uani 1 1 d .
H2A H 0.5823 0.4101 0.5616 0.079 Uiso 1 1 calc R
C3 C 0.7179(16) 0.4735(13) 0.7019(10) 0.069(3) Uani 1 1 d .
H3C H 0.7885 0.5718 0.6969 0.083 Uiso 1 1 calc R
C4 C 0.7374(15) 0.4257(13) 0.7908(11) 0.072(3) Uani 1 1 d .
H4A H 0.8181 0.4914 0.8473 0.086 Uiso 1 1 calc R
C5 C 0.6332(13) 0.2764(11) 0.7941(9) 0.059(3) Uani 1 1 d .
C6 C 0.3576(14) 0.1254(11) 0.5443(7) 0.054(2) Uani 1 1 d .
H6A H 0.3397 0.1576 0.4844 0.065 Uiso 1 1 calc R
C7 C 0.770(2) 0.3045(16) 0.9658(11) 0.104(5) Uani 1 1 d .
H7A H 0.7618 0.2468 1.0180 0.156 Uiso 1 1 calc R
H7B H 0.7390 0.3951 0.9885 0.156 Uiso 1 1 calc R
H7C H 0.8955 0.3330 0.9502 0.156 Uiso 1 1 calc R
C8 C 0.1354(13) -0.1143(10) 0.4690(7) 0.0455(19) Uani 1 1 d .
C9 C 0.1078(14) -0.0866(11) 0.3739(8) 0.055(2) Uani 1 1 d .
H9A H 0.1742 0.0080 0.3612 0.066 Uiso 1 1 calc R
C10 C -0.0179(14) -0.1978(11) 0.2965(7) 0.052(2) Uani 1 1 d .
H10A H -0.0346 -0.1764 0.2328 0.063 Uiso 1 1 calc R
C11 C -0.1201(14) -0.3423(11) 0.3132(7) 0.051(2) Uani 1 1 d .
C12 C -0.0924(14) -0.3700(13) 0.4102(8) 0.059(2) Uani 1 1 d .
H12A H -0.1580 -0.4645 0.4234 0.070 Uiso 1 1 calc R
C13 C 0.0322(14) -0.2576(11) 0.4867(8) 0.056(2) Uani 1 1 d .
H13A H 0.0480 -0.2773 0.5509 0.067 Uiso 1 1 calc R
Cl1 Cl 0.0946(5) -0.1449(4) 0.8124(3) 0.0893(10) Uani 1 1 d .
Cl2 Cl 0.5001(4) -0.2459(3) 0.6779(2) 0.0678(7) Uani 1 1 d .
C14 C 0.308(3) 0.117(2) 1.0600(13) 0.114(6) Uani 1 1 d .
H14A H 0.2277 0.0340 1.0358 0.137 Uiso 1 1 calc R
H14B H 0.4256 0.1036 1.0480 0.137 Uiso 1 1 d R
H14C H 0.3039 0.1406 1.1204 0.137 Uiso 1 1 d R
C15 C 0.277(2) 0.233(2) 1.0071(10) 0.090(4) Uani 1 1 d .

loop_
_atom_site_aniso_label
_atom_site_aniso_U_11
_atom_site_aniso_U_22
_atom_site_aniso_U_33
_atom_site_aniso_U_23
_atom_site_aniso_U_13
_atom_site_aniso_U_12
Hg1 0.0739(3) 0.0498(3) 0.0620(3) 0.01465(19) 0.0012(2) 0.01126(19)
O1 0.092(5) 0.057(5) 0.064(5) 0.005(4) -0.021(4) 0.016(4)
N1 0.042(4) 0.038(4) 0.070(5) 0.003(4) 0.005(4) 0.012(3)
N2 0.052(4) 0.044(4) 0.045(4) 0.007(3) 0.003(3) 0.016(3)
N3 0.093(7) 0.050(6) 0.069(6) 0.002(5) -0.009(6) -0.005(5)
N4 0.200(17) 0.099(11) 0.088(9) 0.017(8) 0.020(10) 0.075(12)
C1 0.053(5) 0.041(5) 0.067(6) 0.005(5) 0.012(5) 0.013(4)
C2 0.067(6) 0.057(7) 0.064(6) 0.001(5) 0.010(6) 0.014(5)
C3 0.069(7) 0.040(6) 0.091(8) 0.007(6) 0.024(7) 0.008(5)
C4 0.055(6) 0.044(6) 0.099(9) -0.009(6) 0.006(6) 0.006(5)
C5 0.048(5) 0.037(5) 0.084(7) -0.007(5) 0.001(5) 0.017(4)
C6 0.067(6) 0.040(5) 0.052(5) 0.009(4) 0.005(5) 0.013(4)
C7 0.128(12) 0.057(8) 0.087(9) -0.004(7) -0.062(9) 0.006(8)
C8 0.051(5) 0.041(5) 0.047(5) 0.014(4) 0.010(4) 0.016(4)
C9 0.054(5) 0.037(5) 0.071(6) 0.013(5) 0.017(5) 0.006(4)
C10 0.064(6) 0.046(5) 0.044(5) 0.005(4) 0.003(4) 0.019(4)
C11 0.060(5) 0.049(5) 0.046(5) 0.003(4) 0.009(4) 0.027(4)
C12 0.058(5) 0.052(6) 0.069(6) 0.020(5) 0.011(5) 0.017(5)
C13 0.059(5) 0.042(5) 0.059(6) 0.013(4) 0.003(5) 0.008(4)
Cl1 0.098(2) 0.084(2) 0.079(2) 0.0238(18) 0.0240(19) 0.0146(18)
Cl2 0.0777(16) 0.0491(14) 0.0801(17) 0.0219(13) 0.0174(15) 0.0201(12)
C14 0.165(17) 0.113(14) 0.082(10) 0.025(9) 0.023(11) 0.066(13)
C15 0.111(11) 0.089(11) 0.061(7) -0.007(7) -0.014(7) 0.042(9)

loop_
_atom_type_symbol
_atom_type_description
_atom_type_scat_dispersion_real
_atom_type_scat_dispersion_imag
_atom_type_scat_source
C C 0.0033 0.0016 'International Tables Vol C Tables 4.2.6.8 and 6.1.1.4'
H H 0.0000 0.0000 'International Tables Vol C Tables 4.2.6.8 and 6.1.1.4'
Cl Cl 0.1484 0.1585 'International Tables Vol C Tables 4.2.6.8 and 6.1.1.4'
Hg Hg -2.3894 9.2266 'International Tables Vol C Tables 4.2.6.8 and 6.1.1.4'
N N 0.0061 0.0033 'International Tables Vol C Tables 4.2.6.8 and 6.1.1.4'
O O 0.0106 0.0060 'International Tables Vol C Tables 4.2.6.8 and 6.1.1.4'

loop_
_geom_angle_atom_site_label_1
_geom_angle_atom_site_label_2
_geom_angle_atom_site_label_3
_geom_angle
N1 Hg1 N2 73.0(3)
N1 Hg1 Cl1 126.8(2)
N2 Hg1 Cl1 123.5(2)
N1 Hg1 Cl2 112.65(19)
N2 Hg1 Cl2 103.3(2)
Cl1 Hg1 Cl2 111.06(12)
C5 O1 C7 116.7(10)
C5 N1 C1 120.4(9)
C5 N1 Hg1 125.8(8)
C1 N1 Hg1 113.7(6)
C6 N2 C8 122.1(8)
C6 N2 Hg1 113.3(7)
C8 N2 Hg1 124.6(6)
C11 N3 H3A 120.0
C11 N3 H3B 120.0
H3A N3 H3B 120.0
N1 C1 C2 119.9(10)
N1 C1 C6 119.0(9)
C2 C1 C6 121.1(10)
C3 C2 C1 119.9(12)
C3 C2 H2A 120.1
C1 C2 H2A 120.1
C2 C3 C4 119.9(11)
C2 C3 H3C 120.1
C4 C3 H3C 120.1
C3 C4 C5 118.2(11)
C3 C4 H4A 120.9
C5 C4 H4A 120.9
N1 C5 O1 112.6(9)
N1 C5 C4 121.6(12)
O1 C5 C4 125.7(11)
N2 C6 C1 121.0(9)
N2 C6 H6A 119.5
C1 C6 H6A 119.5
O1 C7 H7A 109.5
O1 C7 H7B 109.5
H7A C7 H7B 109.5
O1 C7 H7C 109.5
H7A C7 H7C 109.5
H7B C7 H7C 109.5
C9 C8 C13 118.4(9)
C9 C8 N2 124.4(8)
C13 C8 N2 117.1(8)
C8 C9 C10 121.0(9)
C8 C9 H9A 119.5
C10 C9 H9A 119.5
C9 C10 C11 121.0(9)
C9 C10 H10A 119.5
C11 C10 H10A 119.5
N3 C11 C12 123.8(10)
N3 C11 C10 118.2(9)
C12 C11 C10 118.0(9)
C13 C12 C11 120.3(10)
C13 C12 H12A 119.8
C11 C12 H12A 119.8
C12 C13 C8 121.3(9)
C12 C13 H13A 119.4
C8 C13 H13A 119.4
C15 C14 H14A 109.5
C15 C14 H14B 109.5
H14A C14 H14B 105.4
C15 C14 H14C 110.9
H14A C14 H14C 109.2
H14B C14 H14C 112.1
N4 C15 C14 177(2)

loop_
_geom_bond_atom_site_label_1
_geom_bond_atom_site_label_2
_geom_bond_distance
Hg1 N1 2.288(8)
Hg1 N2 2.358(7)
Hg1 Cl1 2.377(3)
Hg1 Cl2 2.467(3)
O1 C5 1.358(14)
O1 C7 1.468(14)
N1 C5 1.310(13)
N1 C1 1.347(14)
N2 C6 1.265(12)
N2 C8 1.416(12)
N3 C11 1.378(13)
N3 H3A 0.8600
N3 H3B 0.8600
N4 C15 1.13(2)
C1 C2 1.389(15)
C1 C6 1.458(14)
C2 C3 1.347(17)
C2 H2A 0.9300
C3 C4 1.374(18)
C3 H3C 0.9300
C4 C5 1.392(15)
C4 H4A 0.9300
C6 H6A 0.9300
C7 H7A 0.9600
C7 H7B 0.9600
C7 H7C 0.9600
C8 C9 1.375(13)
C8 C13 1.406(12)
C9 C10 1.391(14)
C9 H9A 0.9300
C10 C11 1.408(14)
C10 H10A 0.9300
C11 C12 1.400(14)
C12 C13 1.385(15)
C12 H12A 0.9300
C13 H13A 0.9300
C14 C15 1.46(2)
C14 H14A 0.8200
C14 H14B 0.9606
C14 H14C 0.8212
